data_4337926
loop_
_publ_author_name
'Zhou, Yunshan'
'Li, Xiaomin'
'Zhang, Lijuan'
'Guo, Yan'
'Shi, Zonghai'

_publ_section_title
;
 3-D Silver(I)-Lanthanide(III) Heterometallic-Organic Frameworks
 Constructed from 2,2'-Bipyridine-3,3'-dicarboxylic Acid: Synthesis,
 Structure, Photoluminescence, and Their Remarkable Thermostability.
;
_journal_issue 7
_journal_name_full 'Inorganic chemistry'
_journal_page_first 3362
_journal_paper_doi 10.1021/ic402718c
_journal_volume 53
_journal_year 2014
_chemical_formula_sum 'C24 H12 Ag N4 O8 Y'
_chemical_formula_weight 681.16
_chemical_name_systematic
; 
 ? 
;
_space_group_IT_number 15
_symmetry_cell_setting monoclinic
_symmetry_space_group_name_Hall '-C 2yc'
_symmetry_space_group_name_H-M 'C 1 2/c 1'
_atom_sites_solution_hydrogens geom
_atom_sites_solution_primary direct
_atom_sites_solution_secondary difmap
_audit_creation_method SHELXL-97
_cell_angle_alpha 90.00
_cell_angle_beta 93.329(5)
_cell_angle_gamma 90.00
_cell_formula_units_Z 4
_cell_length_a 24.5212(15)
_cell_length_b 12.1479(8)
_cell_length_c 7.4313(4)
_cell_measurement_reflns_used 1788
_cell_measurement_temperature 293(2)
_cell_measurement_theta_max 29.2675
_cell_measurement_theta_min 3.0012
_cell_volume 2209.9(2)
_computing_structure_refinement 'SHELXL-97 (Sheldrick, 1997)'
_computing_structure_solution 'SHELXS-97 (Sheldrick, 1990)'
_diffrn_ambient_temperature 293(2)
_diffrn_detector_area_resol_mean 16.0971
_diffrn_measured_fraction_theta_full 0.998
_diffrn_measured_fraction_theta_max 0.998
_diffrn_measurement_device_type 'Xcalibur, Eos, Gemini'
_diffrn_measurement_method '\w scans'
_diffrn_radiation_monochromator graphite
_diffrn_radiation_source 'fine-focus sealed tube'
_diffrn_radiation_type MoK\a
_diffrn_radiation_wavelength 0.71073
_diffrn_reflns_av_R_equivalents 0.0220
_diffrn_reflns_av_sigmaI/netI 0.0333
_diffrn_reflns_limit_h_max 18
_diffrn_reflns_limit_h_min -30
_diffrn_reflns_limit_k_max 9
_diffrn_reflns_limit_k_min -14
_diffrn_reflns_limit_l_max 9
_diffrn_reflns_limit_l_min -9
_diffrn_reflns_number 4318
_diffrn_reflns_theta_full 25.99
_diffrn_reflns_theta_max 25.99
_diffrn_reflns_theta_min 3.01
_exptl_absorpt_coefficient_mu 3.563
_exptl_absorpt_correction_T_max 1.0000
_exptl_absorpt_correction_T_min 0.21953
_exptl_absorpt_correction_type multi-scan
_exptl_crystal_colour COLORLESS
_exptl_crystal_density_diffrn 2.047
_exptl_crystal_density_method 'not measured'
_exptl_crystal_description TUBULAR
_exptl_crystal_F_000 1336
_exptl_crystal_size_max 0.80
_exptl_crystal_size_mid 0.40
_exptl_crystal_size_min 0.25
_refine_diff_density_max 0.347
_refine_diff_density_min -0.649
_refine_diff_density_rms 0.090
_refine_ls_extinction_method none
_refine_ls_goodness_of_fit_ref 1.053
_refine_ls_hydrogen_treatment mixed
_refine_ls_matrix_type full
_refine_ls_number_parameters 174
_refine_ls_number_reflns 2169
_refine_ls_number_restraints 0
_refine_ls_restrained_S_all 1.053
_refine_ls_R_factor_all 0.0342
_refine_ls_R_factor_gt 0.0284
_refine_ls_shift/su_max 0.000
_refine_ls_shift/su_mean 0.000
_refine_ls_structure_factor_coef Fsqd
_refine_ls_weighting_details 'calc w=1/[\s^2^(Fo^2^)+(0.0374P)^2^+0.7584P] where P=(Fo^2^+2Fc^2^)/3'
_refine_ls_weighting_scheme calc
_refine_ls_wR_factor_gt 0.0677
_refine_ls_wR_factor_ref 0.0700
_reflns_number_gt 1919
_reflns_number_total 2169
_reflns_threshold_expression >2sigma(I)
_cod_data_source_file ic402718c_si_005.cif
_cod_data_source_block agy
_cod_depositor_comments 'Adding full bibliography for 4337926--4337932.cif.'
_cod_database_code 4337926

loop_
_symmetry_equiv_pos_as_xyz
'x, y, z'
'-x, y, -z+1/2'
'x+1/2, y+1/2, z'
'-x+1/2, y+1/2, -z+1/2'
'-x, -y, -z'
'x, -y, z-1/2'
'-x+1/2, -y+1/2, -z'
'x+1/2, -y+1/2, z-1/2'

loop_
_atom_site_label
_atom_site_type_symbol
_atom_site_fract_x
_atom_site_fract_y
_atom_site_fract_z
_atom_site_U_iso_or_equiv
_atom_site_adp_type
_atom_site_occupancy
_atom_site_symmetry_multiplicity
_atom_site_calc_flag
_atom_site_refinement_flags
Y1 Y 0.5000 0.44519(3) 0.2500 0.01333(11) Uani 1 2 d S
Ag1 Ag 0.2500 0.2500 -0.5000 0.03878(14) Uani 1 2 d S
O1 O 0.47246(8) 0.40497(16) -0.4610(2) 0.0203(4) Uani 1 1 d .
O2 O 0.43429(8) 0.33246(17) 0.1678(3) 0.0262(5) Uani 1 1 d .
O3 O 0.42107(9) 0.42884(16) -0.2342(3) 0.0270(5) Uani 1 1 d .
N1 N 0.28240(10) 0.3178(2) -0.2500(3) 0.0228(5) Uani 1 1 d .
O O 0.42405(9) 0.17981(19) 0.0045(3) 0.0355(6) Uani 1 1 d .
N2 N 0.34113(10) 0.1237(2) -0.3640(3) 0.0241(6) Uani 1 1 d .
C10 C 0.41215(11) 0.2578(2) -0.3944(4) 0.0158(6) Uani 1 1 d .
C11 C 0.33277(11) 0.2866(2) -0.1896(4) 0.0163(6) Uani 1 1 d .
C12 C 0.40838(12) 0.2696(2) 0.0542(4) 0.0203(6) Uani 1 1 d .
C1 C 0.43526(11) 0.3698(2) -0.3601(3) 0.0168(6) Uani 1 1 d .
C2 C 0.36822(13) 0.0566(2) -0.4702(4) 0.0285(7) Uani 1 1 d .
H2 H 0.3527 -0.0113 -0.4999 0.034 Uiso 1 1 calc R
C3 C 0.36418(11) 0.2209(2) -0.3207(4) 0.0164(6) Uani 1 1 d .
C4 C 0.35329(11) 0.3121(2) -0.0154(4) 0.0187(6) Uani 1 1 d .
C5 C 0.43956(12) 0.1854(2) -0.5026(4) 0.0221(6) Uani 1 1 d .
H5 H 0.4722 0.2062 -0.5505 0.027 Uiso 1 1 calc R
C6 C 0.32107(13) 0.3740(3) 0.0931(4) 0.0302(7) Uani 1 1 d .
H6 H 0.3342 0.3942 0.2082 0.036 Uiso 1 1 calc R
C7 C 0.41770(13) 0.0820(3) -0.5381(4) 0.0287(7) Uani 1 1 d .
H7 H 0.4360 0.0311 -0.6060 0.034 Uiso 1 1 calc R
C8 C 0.25136(13) 0.3766(3) -0.1400(4) 0.0312(7) Uani 1 1 d .
H8 H 0.2165 0.3978 -0.1820 0.037 Uiso 1 1 calc R
C9 C 0.26950(14) 0.4057(3) 0.0304(5) 0.0339(8) Uani 1 1 d .
H9 H 0.2474 0.4463 0.1032 0.041 Uiso 1 1 calc R

loop_
_atom_site_aniso_label
_atom_site_aniso_U_11
_atom_site_aniso_U_22
_atom_site_aniso_U_33
_atom_site_aniso_U_23
_atom_site_aniso_U_13
_atom_site_aniso_U_12
Y1 0.01272(19) 0.0145(2) 0.01276(19) 0.000 0.00025(14) 0.000
Ag1 0.0216(2) 0.0675(3) 0.0261(2) -0.00902(17) -0.00768(15) -0.00101(17)
O1 0.0227(11) 0.0206(10) 0.0180(9) -0.0004(8) 0.0050(8) -0.0091(8)
O2 0.0231(11) 0.0329(13) 0.0219(10) -0.0029(9) -0.0054(9) -0.0103(9)
O3 0.0308(12) 0.0241(12) 0.0274(11) -0.0074(9) 0.0133(10) -0.0114(9)
N1 0.0151(12) 0.0297(14) 0.0234(12) -0.0002(11) -0.0009(10) 0.0007(11)
O 0.0356(13) 0.0289(13) 0.0405(13) -0.0071(11) -0.0114(11) 0.0072(10)
N2 0.0201(13) 0.0232(14) 0.0290(13) -0.0053(11) 0.0026(11) -0.0069(11)
C10 0.0152(14) 0.0168(15) 0.0153(13) 0.0010(11) 0.0004(11) -0.0023(11)
C11 0.0139(14) 0.0137(14) 0.0216(14) 0.0000(12) 0.0031(11) -0.0060(11)
C12 0.0165(15) 0.0260(16) 0.0185(14) 0.0022(12) 0.0006(12) -0.0076(12)
C1 0.0154(13) 0.0198(15) 0.0152(13) 0.0033(12) -0.0005(11) -0.0011(12)
C2 0.0285(18) 0.0192(16) 0.0379(19) -0.0075(13) 0.0033(15) -0.0081(13)
C3 0.0129(13) 0.0200(14) 0.0159(13) 0.0003(12) -0.0020(11) -0.0021(11)
C4 0.0174(14) 0.0166(14) 0.0223(14) -0.0011(12) 0.0031(12) -0.0062(11)
C5 0.0199(15) 0.0212(15) 0.0259(15) 0.0014(13) 0.0071(13) -0.0026(12)
C6 0.0297(17) 0.0357(19) 0.0253(15) -0.0118(14) 0.0023(13) -0.0063(15)
C7 0.0325(18) 0.0227(17) 0.0319(17) -0.0070(14) 0.0099(14) 0.0004(14)
C8 0.0184(15) 0.038(2) 0.0377(18) -0.0027(16) 0.0017(14) 0.0063(14)
C9 0.0255(17) 0.039(2) 0.0377(18) -0.0155(16) 0.0100(14) 0.0041(15)

loop_
_atom_type_symbol
_atom_type_description
_atom_type_scat_dispersion_real
_atom_type_scat_dispersion_imag
_atom_type_scat_source
C C 0.0033 0.0016 'International Tables Vol C Tables 4.2.6.8 and 6.1.1.4'
H H 0.0000 0.0000 'International Tables Vol C Tables 4.2.6.8 and 6.1.1.4'
Ag Ag -0.8971 1.1015 'International Tables Vol C Tables 4.2.6.8 and 6.1.1.4'
N N 0.0061 0.0033 'International Tables Vol C Tables 4.2.6.8 and 6.1.1.4'
O O 0.0106 0.0060 'International Tables Vol C Tables 4.2.6.8 and 6.1.1.4'
Y Y -2.7962 3.5667 'International Tables Vol C Tables 4.2.6.8 and 6.1.1.4'

loop_
_geom_angle_atom_site_label_1
_geom_angle_atom_site_label_2
_geom_angle_atom_site_label_3
_geom_angle
_geom_angle_site_symmetry_1
_geom_angle_site_symmetry_3
O2 Y1 O2 101.95(11) . 2_655
O2 Y1 O1 81.91(7) . 2_654
O2 Y1 O1 82.99(7) 2_655 2_654
O2 Y1 O1 82.99(7) . 1_556
O2 Y1 O1 81.91(7) 2_655 1_556
O1 Y1 O1 155.90(10) 2_654 1_556
O2 Y1 O1 144.38(7) . 5_665
O2 Y1 O1 96.59(7) 2_655 5_665
O1 Y1 O1 130.80(7) 2_654 5_665
O1 Y1 O1 69.77(7) 1_556 5_665
O2 Y1 O1 96.59(7) . 6_566
O2 Y1 O1 144.38(7) 2_655 6_566
O1 Y1 O1 69.77(7) 2_654 6_566
O1 Y1 O1 130.80(7) 1_556 6_566
O1 Y1 O1 85.10(9) 5_665 6_566
O2 Y1 O3 160.80(7) . 5_665
O2 Y1 O3 80.45(8) 2_655 5_665
O1 Y1 O3 79.48(7) 2_654 5_665
O1 Y1 O3 116.15(7) 1_556 5_665
O1 Y1 O3 52.34(6) 5_665 5_665
O1 Y1 O3 72.55(7) 6_566 5_665
O2 Y1 O3 80.45(8) . 6_566
O2 Y1 O3 160.80(7) 2_655 6_566
O1 Y1 O3 116.15(7) 2_654 6_566
O1 Y1 O3 79.48(7) 1_556 6_566
O1 Y1 O3 72.55(7) 5_665 6_566
O1 Y1 O3 52.34(6) 6_566 6_566
O3 Y1 O3 103.64(10) 5_665 6_566
O2 Y1 C1 166.01(8) . 5_665
O2 Y1 C1 91.42(8) 2_655 5_665
O1 Y1 C1 104.07(7) 2_654 5_665
O1 Y1 C1 94.98(7) 1_556 5_665
O1 Y1 C1 26.86(7) 5_665 5_665
O1 Y1 C1 74.21(7) 6_566 5_665
O3 Y1 C1 25.89(7) 5_665 5_665
O3 Y1 C1 85.57(8) 6_566 5_665
O2 Y1 C1 91.42(8) . 6_566
O2 Y1 C1 166.01(8) 2_655 6_566
O1 Y1 C1 94.98(7) 2_654 6_566
O1 Y1 C1 104.07(7) 1_556 6_566
O1 Y1 C1 74.21(7) 5_665 6_566
O1 Y1 C1 26.86(7) 6_566 6_566
O3 Y1 C1 85.57(8) 5_665 6_566
O3 Y1 C1 25.89(7) 6_566 6_566
C1 Y1 C1 75.59(11) 5_665 6_566
O2 Y1 Y1 115.88(5) . 5_666
O2 Y1 Y1 89.34(5) 2_655 5_666
O1 Y1 Y1 161.84(5) 2_654 5_666
O1 Y1 Y1 35.97(5) 1_556 5_666
O1 Y1 Y1 33.80(4) 5_665 5_666
O1 Y1 Y1 109.50(5) 6_566 5_666
O3 Y1 Y1 83.04(5) 5_665 5_666
O3 Y1 Y1 72.78(5) 6_566 5_666
C1 Y1 Y1 59.54(5) 5_665 5_666
C1 Y1 Y1 88.50(5) 6_566 5_666
O2 Y1 Y1 89.34(5) . 5_665
O2 Y1 Y1 115.88(5) 2_655 5_665
O1 Y1 Y1 35.97(5) 2_654 5_665
O1 Y1 Y1 161.84(5) 1_556 5_665
O1 Y1 Y1 109.50(5) 5_665 5_665
O1 Y1 Y1 33.80(4) 6_566 5_665
O3 Y1 Y1 72.78(5) 5_665 5_665
O3 Y1 Y1 83.04(5) 6_566 5_665
C1 Y1 Y1 88.50(5) 5_665 5_665
C1 Y1 Y1 59.54(5) 6_566 5_665
Y1 Y1 Y1 140.565(19) 5_666 5_665
N1 Ag1 N1 180.00(12) 7_554 .
C1 O1 Y1 148.87(17) . 1_554
C1 O1 Y1 92.99(15) . 5_665
Y1 O1 Y1 110.23(7) 1_554 5_665
C12 O2 Y1 153.20(19) . .
C1 O3 Y1 93.84(16) . 5_665
C11 N1 C8 119.0(3) . .
C11 N1 Ag1 117.94(19) . .
C8 N1 Ag1 122.3(2) . .
C2 N2 C3 117.5(2) . .
C5 C10 C3 118.0(2) . .
C5 C10 C1 119.0(2) . .
C3 C10 C1 123.0(2) . .
N1 C11 C4 121.5(3) . .
N1 C11 C3 115.4(2) . .
C4 C11 C3 123.2(2) . .
O C12 O2 125.4(3) . .
O C12 C4 119.6(3) . .
O2 C12 C4 115.0(3) . .
O3 C1 O1 119.0(2) . .
O3 C1 C10 122.3(2) . .
O1 C1 C10 118.6(2) . .
O3 C1 Y1 60.27(14) . 5_665
O1 C1 Y1 60.16(13) . 5_665
C10 C1 Y1 166.17(19) . 5_665
N2 C2 C7 124.0(3) . .
N2 C2 H2 118.0 . .
C7 C2 H2 118.0 . .
N2 C3 C10 122.7(3) . .
N2 C3 C11 113.4(2) . .
C10 C3 C11 123.8(2) . .
C6 C4 C11 118.3(3) . .
C6 C4 C12 121.1(3) . .
C11 C4 C12 120.6(2) . .
C7 C5 C10 119.3(3) . .
C7 C5 H5 120.4 . .
C10 C5 H5 120.4 . .
C9 C6 C4 120.0(3) . .
C9 C6 H6 120.0 . .
C4 C6 H6 120.0 . .
C2 C7 C5 118.3(3) . .
C2 C7 H7 120.9 . .
C5 C7 H7 120.9 . .
N1 C8 C9 122.2(3) . .
N1 C8 H8 118.9 . .
C9 C8 H8 118.9 . .
C8 C9 C6 119.0(3) . .
C8 C9 H9 120.5 . .
C6 C9 H9 120.5 . .

loop_
_geom_bond_atom_site_label_1
_geom_bond_atom_site_label_2
_geom_bond_distance
_geom_bond_site_symmetry_2
Y1 O2 2.1749(19) .
Y1 O2 2.1749(19) 2_655
Y1 O1 2.3401(18) 2_654
Y1 O1 2.3401(18) 1_556
Y1 O1 2.4707(19) 5_665
Y1 O1 2.4707(19) 6_566
Y1 O3 2.476(2) 5_665
Y1 O3 2.476(2) 6_566
Y1 C1 2.845(3) 5_665
Y1 C1 2.845(3) 6_566
Y1 Y1 3.9471(3) 5_666
Y1 Y1 3.9471(3) 5_665
Ag1 N1 2.142(2) 7_554
Ag1 N1 2.142(2) .
O1 C1 1.287(3) .
O1 Y1 2.3401(18) 1_554
O1 Y1 2.4707(19) 5_665
O2 C12 1.280(3) .
O3 C1 1.245(3) .
O3 Y1 2.476(2) 5_665
N1 C11 1.344(4) .
N1 C8 1.353(4) .
O C12 1.221(4) .
N2 C2 1.338(4) .
N2 C3 1.340(3) .
C10 C5 1.391(4) .
C10 C3 1.399(4) .
C10 C1 1.490(4) .
C11 C4 1.396(4) .
C11 C3 1.505(4) .
C12 C4 1.509(4) .
C1 Y1 2.845(3) 5_665
C2 C7 1.376(4) .
C2 H2 0.9300 .
C4 C6 1.383(4) .
C5 C7 1.384(4) .
C5 H5 0.9300 .
C6 C9 1.377(5) .
C6 H6 0.9300 .
C7 H7 0.9300 .
C8 C9 1.365(4) .
C8 H8 0.9300 .
C9 H9 0.9300 .
